data_1500017
loop_
_publ_author_name
'Carmen R. Maldonado'
'Miguel Quir\'os'
'Juan M. Salas'

_publ_contact_author_address
;
     Departamento de Qu\'imica Inorg\'anica
     Facultad de Ciencias
     Universidad de Granada
     18071 Granada
     SPAIN
;
_publ_contact_author_email mquiros@ugr.es
_publ_contact_author_fax 34-58-248526
_publ_contact_author_name 'Miguel Quir\'os'
_publ_contact_author_phone 34-58-240441
_publ_section_title
;
 Copper(II) complexes with 1,2,4-triazolo[1,5-a]pyrimidine
 and its 5,7-dimethyl derivative
;
_journal_name_full Polyhedron
_journal_page_first 2779
_journal_page_last 2784
_journal_paper_doi 10.1016/j.poly.2008.06.001
_journal_volume 27
_journal_year 2008
_chemical_formula_sum 'C16 H28 Cl2 Cu N10 O10'
_chemical_formula_weight 654.92
_chemical_name_systematic
;
 ?
;
_space_group_IT_number 14
_symmetry_cell_setting monoclinic
_symmetry_space_group_name_Hall '-P 2ybc'
_symmetry_space_group_name_H-M 'P 1 21/c 1'
_atom_sites_solution_hydrogens geom
_atom_sites_solution_primary heavy
_atom_sites_solution_secondary difmap
_audit_creation_method SHELXL-97
_cell_angle_alpha 90.00
_cell_angle_beta 117.222(1)
_cell_angle_gamma 90.00
_cell_formula_units_Z 4
_cell_length_a 14.2694(6)
_cell_length_b 8.7680(4)
_cell_length_c 23.9159(10)
_cell_measurement_reflns_used 8535
_cell_measurement_temperature 100(2)
_cell_measurement_theta_max 28.2
_cell_measurement_theta_min 2.5
_cell_volume 2660.8(2)
_computing_cell_refinement 'Bruker SMART (Bruker, 1999)'
_computing_data_collection 'Bruker SMART (Bruker, 1999)'
_computing_data_reduction 'Bruker SAINT (Bruker, 1999)'
_computing_molecular_graphics 'Xtal_GX (Hall & du Boulay, 1997)'
_computing_publication_material 'SHELXL-97 (Sheldrick, 1997)'
_computing_structure_refinement 'SHELXL-97 (Sheldrick, 1997)'
_computing_structure_solution 'SHELXS-97 (Sheldrick, 1990)'
_diffrn_ambient_temperature 100(2)
_diffrn_detector_area_resol_mean 66.06
_diffrn_measured_fraction_theta_full 0.991
_diffrn_measured_fraction_theta_max 0.945
_diffrn_measurement_device_type 'Bruker SMART APEX CCD system'
_diffrn_measurement_method 'phi and omega scans'
_diffrn_radiation_monochromator graphite
_diffrn_radiation_source 'fine-focus sealed tube'
_diffrn_radiation_type MoK\a
_diffrn_radiation_wavelength 0.71073
_diffrn_reflns_av_R_equivalents 0.0215
_diffrn_reflns_av_sigmaI/netI 0.0171
_diffrn_reflns_limit_h_max 18
_diffrn_reflns_limit_h_min -19
_diffrn_reflns_limit_k_max 11
_diffrn_reflns_limit_k_min -11
_diffrn_reflns_limit_l_max 30
_diffrn_reflns_limit_l_min -31
_diffrn_reflns_number 30021
_diffrn_reflns_theta_full 27.50
_diffrn_reflns_theta_max 28.31
_diffrn_reflns_theta_min 1.60
_diffrn_standards_decay_% 0.1
_diffrn_standards_number 650
_exptl_absorpt_coefficient_mu 1.091
_exptl_absorpt_correction_T_max 0.7013
_exptl_absorpt_correction_T_min 0.6392
_exptl_absorpt_correction_type multi-scan
_exptl_absorpt_process_details 'Bruker SADABS (Bruker, 1999)'
_exptl_crystal_colour blue
_exptl_crystal_density_diffrn 1.635
_exptl_crystal_density_method 'not measured'
_exptl_crystal_description prisms
_exptl_crystal_F_000 1348
_exptl_crystal_size_max 0.46
_exptl_crystal_size_mid 0.36
_exptl_crystal_size_min 0.35
_refine_diff_density_max 2.593
_refine_diff_density_min -1.091
_refine_diff_density_rms 0.105
_refine_ls_extinction_method none
_refine_ls_goodness_of_fit_ref 1.085
_refine_ls_hydrogen_treatment mixed
_refine_ls_matrix_type full
_refine_ls_number_parameters 368
_refine_ls_number_reflns 6253
_refine_ls_number_restraints 4
_refine_ls_restrained_S_all 1.085
_refine_ls_R_factor_all 0.0511
_refine_ls_R_factor_gt 0.0484
_refine_ls_shift/su_max 0.001
_refine_ls_shift/su_mean 0.000
_refine_ls_structure_factor_coef Fsqd
_refine_ls_weighting_details 'calc w=1/[\s^2^(Fo^2^)+(0.0750P)^2^+6.0000P] where P=(Fo^2^+2Fc^2^)/3'
_refine_ls_weighting_scheme calc
_refine_ls_wR_factor_gt 0.1380
_refine_ls_wR_factor_ref 0.1403
_reflns_number_gt 5788
_reflns_number_total 6253
_reflns_threshold_expression >2sigma(I)
_cod_data_source_file CuDEA_compound5.cif
_cod_data_source_block cuendmtp
_cod_original_sg_symbol_H-M 'P 21/c'
_cod_database_code 1500017

loop_
_symmetry_equiv_pos_as_xyz
'x, y, z'
'-x, y+1/2, -z+1/2'
'-x, -y, -z'
'x, -y-1/2, z-1/2'

loop_
_atom_site_label
_atom_site_type_symbol
_atom_site_fract_x
_atom_site_fract_y
_atom_site_fract_z
_atom_site_U_iso_or_equiv
_atom_site_adp_type
_atom_site_occupancy
_atom_site_symmetry_multiplicity
_atom_site_calc_flag
_atom_site_refinement_flags
Cu Cu 0.50464(2) 0.19694(3) 0.386622(14) 0.01394(11) Uani 1 1 d .
N1A N 0.35488(17) 0.5483(3) 0.25823(10) 0.0171(4) Uani 1 1 d .
C2A C 0.4339(2) 0.4807(3) 0.30558(12) 0.0161(5) Uani 1 1 d .
H2A H 0.5048 0.5134 0.3206 0.019 Uiso 1 1 d R
N3A N 0.40721(17) 0.3609(2) 0.33152(10) 0.0140(4) Uani 1 1 d .
C3AA C 0.3023(2) 0.3508(3) 0.29698(12) 0.0147(5) Uani 1 1 d .
N4A N 0.23727(17) 0.2480(3) 0.30188(11) 0.0172(4) Uani 1 1 d .
C5A C 0.1368(2) 0.2597(3) 0.25915(13) 0.0208(5) Uani 1 1 d .
C51A C 0.0624(2) 0.1420(4) 0.26109(17) 0.0315(7) Uani 1 1 d .
H51A H 0.0987 0.0794 0.2989 0.038 Uiso 1 1 d R
H52A H 0.0382 0.0770 0.2237 0.038 Uiso 1 1 d R
H53A H 0.0018 0.1926 0.2618 0.038 Uiso 1 1 d R
C6A C 0.1001(2) 0.3760(3) 0.21280(13) 0.0208(5) Uani 1 1 d .
H6A H 0.0274 0.3803 0.1836 0.025 Uiso 1 1 d R
C7A C 0.1672(2) 0.4813(3) 0.20928(12) 0.0181(5) Uani 1 1 d .
C71A C 0.1413(2) 0.6087(4) 0.16356(14) 0.0254(6) Uani 1 1 d .
H71A H 0.0656 0.6078 0.1348 0.030 Uiso 1 1 d R
H72A H 0.1809 0.5963 0.1395 0.030 Uiso 1 1 d R
H73A H 0.1604 0.7060 0.1863 0.030 Uiso 1 1 d R
N8A N 0.27048(16) 0.4637(2) 0.25293(10) 0.0148(4) Uani 1 1 d .
N1B N 0.64797(18) 0.5753(3) 0.50233(10) 0.0181(4) Uani 1 1 d .
C2B C 0.5693(2) 0.4897(3) 0.46263(12) 0.0161(5) Uani 1 1 d .
H2B H 0.4979 0.5212 0.4458 0.019 Uiso 1 1 d R
N3B N 0.59745(17) 0.3540(3) 0.44752(10) 0.0150(4) Uani 1 1 d .
C3AB C 0.7035(2) 0.3546(3) 0.48007(11) 0.0158(5) Uani 1 1 d .
N4B N 0.77101(18) 0.2482(3) 0.48068(11) 0.0192(5) Uani 1 1 d .
C5B C 0.8723(2) 0.2819(4) 0.51516(14) 0.0244(6) Uani 1 1 d .
C51B C 0.9499(3) 0.1640(5) 0.51743(17) 0.0376(8) Uani 1 1 d .
H51B H 0.9120 0.0736 0.4939 0.045 Uiso 1 1 d R
H52B H 0.9956 0.1358 0.5613 0.045 Uiso 1 1 d R
H53B H 0.9928 0.2056 0.4987 0.045 Uiso 1 1 d R
C6B C 0.9075(2) 0.4208(4) 0.54842(14) 0.0267(6) Uani 1 1 d .
H6B H 0.9810 0.4406 0.5712 0.032 Uiso 1 1 d R
C7B C 0.8373(2) 0.5262(4) 0.54794(13) 0.0223(6) Uani 1 1 d .
C71B C 0.8613(3) 0.6758(4) 0.58078(17) 0.0341(7) Uani 1 1 d .
H71B H 0.9379 0.6891 0.6041 0.041 Uiso 1 1 d R
H72B H 0.8309 0.6790 0.6101 0.041 Uiso 1 1 d R
H73B H 0.8311 0.7579 0.5498 0.041 Uiso 1 1 d R
N8B N 0.73348(17) 0.4881(3) 0.51281(10) 0.0169(4) Uani 1 1 d .
N1E N 0.59630(18) 0.0236(3) 0.43704(11) 0.0195(5) Uani 1 1 d .
H11E H 0.6635 0.0364 0.4418 0.023 Uiso 1 1 d R
H12E H 0.5997 0.0225 0.4764 0.023 Uiso 1 1 d R
C1E C 0.5528(2) -0.1222(3) 0.40488(15) 0.0247(6) Uani 1 1 d .
H13E H 0.5003 -0.1619 0.4175 0.030 Uiso 1 1 d R
H14E H 0.6098 -0.1986 0.4166 0.030 Uiso 1 1 d R
C2E C 0.5012(2) -0.0942(3) 0.33476(15) 0.0254(6) Uani 1 1 d .
H23E H 0.5552 -0.0697 0.3210 0.030 Uiso 1 1 d R
H24E H 0.4623 -0.1862 0.3119 0.030 Uiso 1 1 d R
N2E N 0.42779(18) 0.0359(3) 0.32172(11) 0.0194(4) Uani 1 1 d .
H21E H 0.3683 0.0052 0.3243 0.023 Uiso 1 1 d R
H22E H 0.4080 0.0735 0.2820 0.023 Uiso 1 1 d R
Cl1 Cl 0.24921(5) 0.14499(8) 0.13818(3) 0.02192(16) Uani 1 1 d .
O1P O 0.3327(2) 0.2018(3) 0.19611(11) 0.0392(6) Uani 1 1 d .
O2P O 0.2928(2) 0.0298(3) 0.11432(11) 0.0378(6) Uani 1 1 d .
O3P O 0.1681(2) 0.0814(4) 0.15010(15) 0.0533(8) Uani 1 1 d .
O4P O 0.2099(2) 0.2678(4) 0.09360(16) 0.0557(8) Uani 1 1 d .
Cl2 Cl 0.24322(5) 0.75594(8) 0.36084(3) 0.02180(16) Uani 1 1 d .
O5P O 0.2481(2) 0.8211(3) 0.30723(12) 0.0372(6) Uani 1 1 d .
O6P O 0.2003(3) 0.6011(4) 0.34317(16) 0.0615(9) Uani 1 1 d .
O7P O 0.1693(3) 0.8332(5) 0.37485(17) 0.0670(10) Uani 1 1 d .
O8P O 0.3422(3) 0.7382(6) 0.41314(18) 0.0796(13) Uani 1 1 d .
O1W O 0.39032(19) 0.1522(3) 0.43909(11) 0.0279(5) Uani 1 1 d D
H11W H 0.381(3) 0.223(4) 0.4601(17) 0.034 Uiso 1 1 d D
H12W H 0.331(2) 0.136(5) 0.4063(14) 0.034 Uiso 1 1 d D
O2W O 0.61215(17) 0.2430(3) 0.32908(10) 0.0249(4) Uani 1 1 d D
H21W H 0.628(3) 0.198(4) 0.3037(15) 0.030 Uiso 1 1 d D
H22W H 0.655(3) 0.313(3) 0.3431(18) 0.030 Uiso 1 1 d D

loop_
_atom_site_aniso_label
_atom_site_aniso_U_11
_atom_site_aniso_U_22
_atom_site_aniso_U_33
_atom_site_aniso_U_23
_atom_site_aniso_U_13
_atom_site_aniso_U_12
Cu 0.01344(17) 0.01146(17) 0.01462(17) 0.00083(10) 0.00443(13) 0.00135(10)
N1A 0.0161(10) 0.0167(10) 0.0189(10) 0.0017(8) 0.0083(9) 0.0007(8)
C2A 0.0158(11) 0.0142(11) 0.0180(11) 0.0007(9) 0.0073(10) 0.0000(9)
N3A 0.0132(10) 0.0127(10) 0.0150(10) 0.0005(8) 0.0055(8) 0.0004(8)
C3AA 0.0149(11) 0.0159(11) 0.0136(11) -0.0005(9) 0.0068(9) 0.0016(9)
N4A 0.0152(10) 0.0171(11) 0.0193(10) -0.0005(8) 0.0080(9) -0.0015(8)
C5A 0.0167(12) 0.0228(13) 0.0239(13) -0.0032(11) 0.0100(11) -0.0013(10)
C51A 0.0197(14) 0.0341(17) 0.0378(17) 0.0007(14) 0.0108(13) -0.0089(12)
C6A 0.0133(11) 0.0255(14) 0.0198(12) -0.0015(10) 0.0044(10) 0.0031(10)
C7A 0.0145(11) 0.0221(13) 0.0152(11) -0.0013(10) 0.0046(10) 0.0054(10)
C71A 0.0209(13) 0.0263(14) 0.0219(13) 0.0057(11) 0.0038(11) 0.0064(11)
N8A 0.0138(10) 0.0156(10) 0.0148(10) 0.0012(8) 0.0064(8) 0.0024(8)
N1B 0.0189(10) 0.0175(10) 0.0184(10) -0.0002(8) 0.0090(9) 0.0001(8)
C2B 0.0171(11) 0.0166(12) 0.0147(11) 0.0012(9) 0.0072(9) 0.0008(9)
N3B 0.0126(10) 0.0161(10) 0.0152(10) 0.0008(8) 0.0055(8) 0.0015(8)
C3AB 0.0157(12) 0.0193(12) 0.0123(11) 0.0009(9) 0.0063(9) -0.0004(9)
N4B 0.0153(10) 0.0240(12) 0.0170(10) 0.0026(9) 0.0062(9) 0.0050(9)
C5B 0.0170(13) 0.0364(16) 0.0195(13) 0.0025(12) 0.0079(11) 0.0044(12)
C51B 0.0186(14) 0.053(2) 0.0356(18) -0.0015(16) 0.0073(13) 0.0138(14)
C6B 0.0142(12) 0.0406(17) 0.0226(13) -0.0011(12) 0.0061(11) -0.0041(12)
C7B 0.0180(12) 0.0304(15) 0.0183(12) -0.0030(11) 0.0080(10) -0.0079(11)
C71B 0.0252(15) 0.0366(18) 0.0370(17) -0.0129(14) 0.0112(14) -0.0156(13)
N8B 0.0159(10) 0.0198(11) 0.0150(10) 0.0006(8) 0.0069(8) -0.0011(8)
N1E 0.0193(11) 0.0181(11) 0.0219(11) 0.0057(9) 0.0100(9) 0.0044(9)
C1E 0.0280(14) 0.0142(12) 0.0350(16) 0.0064(11) 0.0170(13) 0.0024(11)
C2E 0.0318(15) 0.0137(12) 0.0329(15) -0.0030(11) 0.0166(13) 0.0018(11)
N2E 0.0209(11) 0.0148(10) 0.0210(11) -0.0025(8) 0.0083(9) -0.0016(9)
Cl1 0.0182(3) 0.0273(3) 0.0203(3) -0.0005(2) 0.0088(2) 0.0060(2)
O1P 0.0512(16) 0.0369(14) 0.0241(11) -0.0083(10) 0.0125(11) -0.0168(11)
O2P 0.0538(15) 0.0341(13) 0.0324(12) -0.0046(10) 0.0258(12) 0.0120(11)
O3P 0.0281(13) 0.081(2) 0.0595(18) -0.0014(16) 0.0270(13) -0.0075(14)
O4P 0.0492(17) 0.0562(19) 0.0563(18) 0.0295(15) 0.0193(15) 0.0293(15)
Cl2 0.0203(3) 0.0260(3) 0.0197(3) 0.0028(2) 0.0097(3) 0.0011(2)
O5P 0.0494(15) 0.0378(13) 0.0360(13) 0.0130(10) 0.0295(12) 0.0059(11)
O6P 0.089(2) 0.0466(18) 0.060(2) -0.0049(15) 0.0445(19) -0.0130(17)
O7P 0.070(2) 0.090(3) 0.061(2) 0.0268(19) 0.0467(19) 0.037(2)
O8P 0.0342(16) 0.134(4) 0.059(2) 0.043(2) 0.0114(15) -0.006(2)
O1W 0.0368(12) 0.0246(11) 0.0288(11) -0.0003(9) 0.0205(10) 0.0028(9)
O2W 0.0257(10) 0.0264(11) 0.0281(11) -0.0089(9) 0.0168(9) -0.0046(9)

loop_
_atom_type_symbol
_atom_type_description
_atom_type_scat_dispersion_real
_atom_type_scat_dispersion_imag
_atom_type_scat_source
C C 0.0033 0.0016 'International Tables Vol C Tables 4.2.6.8 and 6.1.1.4'
H H 0.0000 0.0000 'International Tables Vol C Tables 4.2.6.8 and 6.1.1.4'
N N 0.0061 0.0033 'International Tables Vol C Tables 4.2.6.8 and 6.1.1.4'
O O 0.0106 0.0060 'International Tables Vol C Tables 4.2.6.8 and 6.1.1.4'
Cl Cl 0.1484 0.1585 'International Tables Vol C Tables 4.2.6.8 and 6.1.1.4'
Cu Cu 0.3201 1.2651 'International Tables Vol C Tables 4.2.6.8 and 6.1.1.4'

loop_
_geom_angle_atom_site_label_1
_geom_angle_atom_site_label_2
_geom_angle_atom_site_label_3
_geom_angle
N3B Cu N1E 92.95(9)
N3B Cu N2E 171.82(9)
N1E Cu N2E 84.70(10)
N3B Cu N3A 90.79(9)
N1E Cu N3A 176.22(9)
N2E Cu N3A 91.52(9)
N3B Cu O1W 96.26(8)
N1E Cu O1W 88.58(9)
N2E Cu O1W 91.52(9)
N3A Cu O1W 91.53(8)
N3B Cu O2W 85.50(8)
N1E Cu O2W 93.29(9)
N2E Cu O2W 86.81(8)
N3A Cu O2W 86.48(8)
O1W Cu O2W 177.37(7)
C2A N1A N8A 101.9(2)
N1A C2A N3A 115.5(2)
N1A C2A H2A 122.3
N3A C2A H2A 122.2
C3AA N3A C2A 103.7(2)
C3AA N3A Cu 126.68(18)
C2A N3A Cu 126.58(17)
N4A C3AA N3A 127.9(2)
N4A C3AA N8A 123.9(2)
N3A C3AA N8A 108.1(2)
C5A N4A C3AA 115.4(2)
N4A C5A C6A 122.6(3)
N4A C5A C51A 116.9(3)
C6A C5A C51A 120.5(3)
C5A C51A H51A 109.5
C5A C51A H52A 109.4
H51A C51A H52A 109.5
C5A C51A H53A 109.5
H51A C51A H53A 109.5
H52A C51A H53A 109.5
C7A C6A C5A 121.2(2)
C7A C6A H6A 119.4
C5A C6A H6A 119.4
C6A C7A N8A 114.7(2)
C6A C7A C71A 127.6(2)
N8A C7A C71A 117.6(2)
C7A C71A H71A 109.5
C7A C71A H72A 109.5
H71A C71A H72A 109.5
C7A C71A H73A 109.5
H71A C71A H73A 109.5
H72A C71A H73A 109.5
C3AA N8A N1A 110.7(2)
C3AA N8A C7A 122.2(2)
N1A N8A C7A 127.1(2)
C2B N1B N8B 102.0(2)
N1B C2B N3B 115.6(2)
N1B C2B H2B 122.2
N3B C2B H2B 122.2
C3AB N3B C2B 103.5(2)
C3AB N3B Cu 128.08(18)
C2B N3B Cu 128.28(17)
N4B C3AB N3B 128.1(2)
N4B C3AB N8B 123.8(2)
N3B C3AB N8B 108.0(2)
C5B N4B C3AB 115.2(3)
N4B C5B C6B 123.1(3)
N4B C5B C51B 116.5(3)
C6B C5B C51B 120.4(3)
C5B C51B H51B 109.5
C5B C51B H52B 109.4
H51B C51B H52B 109.5
C5B C51B H53B 109.5
H51B C51B H53B 109.5
H52B C51B H53B 109.5
C7B C6B C5B 120.6(3)
C7B C6B H6B 119.7
C5B C6B H6B 119.7
C6B C7B N8B 115.2(3)
C6B C7B C71B 127.2(3)
N8B C7B C71B 117.6(3)
C7B C71B H71B 109.5
C7B C71B H72B 109.5
H71B C71B H72B 109.5
C7B C71B H73B 109.5
H71B C71B H73B 109.5
H72B C71B H73B 109.5
N1B N8B C3AB 110.9(2)
N1B N8B C7B 127.0(2)
C3AB N8B C7B 122.0(2)
C1E N1E Cu 109.87(17)
C1E N1E H11E 109.7
Cu N1E H11E 109.7
C1E N1E H12E 109.7
Cu N1E H12E 109.7
H11E N1E H12E 108.2
N1E C1E C2E 108.2(2)
N1E C1E H13E 110.0
C2E C1E H13E 110.0
N1E C1E H14E 110.1
C2E C1E H14E 110.1
H13E C1E H14E 108.4
N2E C2E C1E 107.3(2)
N2E C2E H23E 110.2
C1E C2E H23E 110.2
N2E C2E H24E 110.3
C1E C2E H24E 110.3
H23E C2E H24E 108.5
C2E N2E Cu 107.14(17)
C2E N2E H21E 110.2
Cu N2E H21E 110.3
C2E N2E H22E 110.3
Cu N2E H22E 110.3
H21E N2E H22E 108.6
O3P Cl1 O2P 110.11(19)
O3P Cl1 O4P 111.4(2)
O2P Cl1 O4P 109.01(18)
O3P Cl1 O1P 109.41(17)
O2P Cl1 O1P 107.90(16)
O4P Cl1 O1P 108.99(19)
O8P Cl2 O7P 113.4(3)
O8P Cl2 O5P 113.59(19)
O7P Cl2 O5P 111.53(18)
O8P Cl2 O6P 105.7(3)
O7P Cl2 O6P 104.6(2)
O5P Cl2 O6P 107.18(18)
Cu O1W H11W 120(3)
Cu O1W H12W 100(3)
H11W O1W H12W 108(4)
Cu O2W H21W 139(3)
Cu O2W H22W 115(3)
H21W O2W H22W 105(4)

loop_
_geom_bond_atom_site_label_1
_geom_bond_atom_site_label_2
_geom_bond_distance
Cu N3B 2.002(2)
Cu N1E 2.008(2)
Cu N2E 2.012(2)
Cu N3A 2.015(2)
Cu O1W 2.502(2)
Cu O2W 2.518(2)
N1A C2A 1.318(3)
N1A N8A 1.370(3)
C2A N3A 1.360(3)
C2A H2A 0.9500
N3A C3AA 1.342(3)
C3AA N4A 1.337(3)
C3AA N8A 1.364(3)
N4A C5A 1.331(3)
C5A C6A 1.418(4)
C5A C51A 1.495(4)
C51A H51A 0.9800
C51A H52A 0.9800
C51A H53A 0.9800
C6A C7A 1.360(4)
C6A H6A 0.9500
C7A N8A 1.370(3)
C7A C71A 1.487(4)
C71A H71A 0.9800
C71A H72A 0.9800
C71A H73A 0.9800
N1B C2B 1.323(3)
N1B N8B 1.362(3)
C2B N3B 1.356(3)
C2B H2B 0.9500
N3B C3AB 1.348(3)
C3AB N4B 1.336(3)
C3AB N8B 1.364(3)
N4B C5B 1.329(4)
C5B C6B 1.415(5)
C5B C51B 1.497(4)
C51B H51B 0.9800
C51B H52B 0.9800
C51B H53B 0.9799
C6B C7B 1.360(4)
C6B H6B 0.9500
C7B N8B 1.369(3)
C7B C71B 1.486(4)
C71B H71B 0.9800
C71B H72B 0.9800
C71B H73B 0.9800
N1E C1E 1.475(4)
N1E H11E 0.9200
N1E H12E 0.9200
C1E C2E 1.512(4)
C1E H13E 0.9900
C1E H14E 0.9900
C2E N2E 1.482(4)
C2E H23E 0.9900
C2E H24E 0.9900
N2E H21E 0.9200
N2E H22E 0.9200
Cl1 O3P 1.426(3)
Cl1 O2P 1.434(2)
Cl1 O4P 1.436(3)
Cl1 O1P 1.441(2)
Cl2 O8P 1.403(3)
Cl2 O7P 1.417(3)
Cl2 O5P 1.435(2)
Cl2 O6P 1.470(3)
O1W H11W 0.844(19)
O1W H12W 0.865(19)
O2W H21W 0.838(19)
O2W H22W 0.818(19)

loop_
_geom_hbond_atom_site_label_D
_geom_hbond_atom_site_label_H
_geom_hbond_atom_site_label_A
_geom_hbond_distance_DH
_geom_hbond_distance_HA
_geom_hbond_distance_DA
_geom_hbond_angle_DHA
_geom_hbond_site_symmetry_A
O1W H11W N1B 0.844(19) 2.11(2) 2.945(3) 169(4) 3_666
O2W H21W N1A 0.838(19) 2.07(2) 2.898(3) 167(4) 2_645
O2W H22W O2P 0.818(19) 2.12(2) 2.884(3) 154(4) 2_655
N1E H11E N4B 0.92 2.32 2.967(3) 127.5 .
N2E H22E O1P 0.92 2.15 3.042(3) 163.3 .
N2E H21E O5P 0.92 2.25 3.070(4) 147.9 1_545
